data_7248020
loop_
_publ_author_name
'Medvedev, Alexander G.'
'Medved'ko, Aleksei V.'
'Vener, Mikhail V.'
'Churakov, Andrei V.'
'Prikhodchenko, Petr V.'
'Vatsadze, Sergey Z.'

_publ_section_title
;
 Dioxygen-halogen bonding exemplified by crystalline peroxosolvates of
 <i>N</i>,<i>N</i>'-bis(haloacetyl) bispidines.
;
_journal_issue 6
_journal_name_full 'Physical chemistry chemical physics : PCCP'
_journal_page_first 5195
_journal_page_last 5206
_journal_paper_doi 10.1039/d3cp05834d
_journal_volume 26
_journal_year 2024
_chemical_formula_moiety 'C13 H20 Cl2 N2 O5, H2 O2'
_chemical_formula_sum 'C13 H22 Cl2 N2 O7'
_chemical_formula_weight 389.26
_space_group_crystal_system monoclinic
_space_group_IT_number 15
_space_group_name_Hall '-C 2yc'
_space_group_name_H-M_alt 'C 1 2/c 1'
_atom_sites_solution_hydrogens mixed
_atom_sites_solution_primary direct
_atom_sites_solution_secondary difmap
_audit_creation_method SHELXL-2019/2
_audit_update_record
;
2023-08-17 deposited with the CCDC.	2024-01-10 downloaded from the CCDC.
;
_cell_angle_alpha 90
_cell_angle_beta 94.2510(10)
_cell_angle_gamma 90
_cell_formula_units_Z 4
_cell_length_a 7.1348(3)
_cell_length_b 20.9560(8)
_cell_length_c 11.0766(4)
_cell_measurement_reflns_used 5750
_cell_measurement_temperature 100(2)
_cell_measurement_theta_max 30.336
_cell_measurement_theta_min 2.680
_cell_volume 1651.58(11)
_computing_cell_refinement 'SAINT (Bruker, 2018)'
_computing_data_collection '<i>APEX3</i> (Bruker, 2018)'
_computing_data_reduction 'SAINT (Bruker, 2018)'
_computing_structure_refinement 'SHELXL-2019/2 (Sheldrick, 2019)'
_computing_structure_solution 'SHELXT (Sheldrick, 2016)'
_diffrn_ambient_temperature 100(2)
_diffrn_measured_fraction_theta_full 1.000
_diffrn_measured_fraction_theta_max 1.000
_diffrn_measurement_device_type 'Bruker D8 Venture'
_diffrn_measurement_method \w
_diffrn_radiation_type MoK\a
_diffrn_radiation_wavelength 0.71073
_diffrn_reflns_av_R_equivalents 0.0293
_diffrn_reflns_av_unetI/netI 0.0209
_diffrn_reflns_Laue_measured_fraction_full 1.000
_diffrn_reflns_Laue_measured_fraction_max 1.000
_diffrn_reflns_limit_h_max 9
_diffrn_reflns_limit_h_min -9
_diffrn_reflns_limit_k_max 28
_diffrn_reflns_limit_k_min -28
_diffrn_reflns_limit_l_max 15
_diffrn_reflns_limit_l_min -15
_diffrn_reflns_number 13470
_diffrn_reflns_point_group_measured_fraction_full 1.000
_diffrn_reflns_point_group_measured_fraction_max 1.000
_diffrn_reflns_theta_full 25.242
_diffrn_reflns_theta_max 28.992
_diffrn_reflns_theta_min 1.944
_exptl_absorpt_coefficient_mu 0.433
_exptl_absorpt_correction_T_max 0.7461
_exptl_absorpt_correction_T_min 0.6839
_exptl_absorpt_correction_type multi-scan
_exptl_absorpt_process_details 'SADABS (Bruker, 2016)'
_exptl_crystal_colour colourless
_exptl_crystal_density_diffrn 1.566
_exptl_crystal_description prism
_exptl_crystal_F_000 816
_exptl_crystal_size_max 0.200
_exptl_crystal_size_mid 0.100
_exptl_crystal_size_min 0.050
_refine_diff_density_max 0.348
_refine_diff_density_min -0.192
_refine_diff_density_rms 0.052
_refine_ls_extinction_method none
_refine_ls_goodness_of_fit_ref 1.081
_refine_ls_hydrogen_treatment mixed
_refine_ls_matrix_type full
_refine_ls_number_parameters 127
_refine_ls_number_reflns 2199
_refine_ls_number_restraints 1
_refine_ls_restrained_S_all 1.081
_refine_ls_R_factor_all 0.0424
_refine_ls_R_factor_gt 0.0365
_refine_ls_shift/su_max 0.001
_refine_ls_shift/su_mean 0.000
_refine_ls_structure_factor_coef Fsqd
_refine_ls_weighting_details 'w=1/[\s^2^(Fo^2^)+(0.0366P)^2^+2.0473P] where P=(Fo^2^+2Fc^2^)/3'
_refine_ls_weighting_scheme calc
_refine_ls_wR_factor_gt 0.0888
_refine_ls_wR_factor_ref 0.0917
_reflns_Friedel_coverage 0.000
_reflns_number_gt 1940
_reflns_number_total 2199
_reflns_threshold_expression 'I > 2\s(I)'
_cod_data_source_file d3cp05834d3.cif
_cod_data_source_block a_CCDC1
_cod_depositor_comments 'Adding full bibliography for 7248018--7248021.cif.'
_cod_original_sg_symbol_H-M 'C 2/c'
_cod_database_code 7248020
_shelx_shelxl_version_number 2019/2
_shelx_space_group_comment
;
The symmetry employed for this shelxl refinement is uniquely defined
by the following loop, which should always be used as a source of
symmetry information in preference to the above space-group names.
They are only intended as comments.
;
_shelx_estimated_absorpt_t_min 0.918
_shelx_estimated_absorpt_t_max 0.979

loop_
_space_group_symop_operation_xyz
'x, y, z'
'-x, y, -z+1/2'
'x+1/2, y+1/2, z'
'-x+1/2, y+1/2, -z+1/2'
'-x, -y, -z'
'x, -y, z-1/2'
'-x+1/2, -y+1/2, -z'
'x+1/2, -y+1/2, z-1/2'

loop_
_atom_site_label
_atom_site_type_symbol
_atom_site_fract_x
_atom_site_fract_y
_atom_site_fract_z
_atom_site_U_iso_or_equiv
_atom_site_adp_type
_atom_site_occupancy
_atom_site_site_symmetry_order
_atom_site_calc_flag
_atom_site_refinement_flags_posn
_atom_site_refinement_flags_adp
_atom_site_refinement_flags_occupancy
_atom_site_disorder_assembly
_atom_site_disorder_group
Cl1 Cl 0.47169(6) 0.82429(2) 0.43570(4) 0.03039(12) Uani 1 1 d . . . . .
O1 O 0.23619(16) 0.73359(5) 0.30053(10) 0.0265(3) Uani 1 1 d . . . . .
C1 C 0.5084(2) 0.74066(7) 0.44208(13) 0.0208(3) Uani 1 1 d . . . . .
H11 H 0.636720 0.730895 0.419068 0.025 Uiso 1 1 calc R U . . .
H12 H 0.498454 0.725662 0.526120 0.025 Uiso 1 1 calc R U . . .
C2 C 0.3657(2) 0.70524(7) 0.35781(13) 0.0181(3) Uani 1 1 d . . . . .
C3 C 0.5433(2) 0.60515(7) 0.40987(13) 0.0191(3) Uani 1 1 d . . . . .
H31 H 0.492135 0.577391 0.471855 0.023 Uiso 1 1 calc R U . . .
H32 H 0.634453 0.634809 0.451761 0.023 Uiso 1 1 calc R U . . .
C4 C 0.2565(2) 0.60461(7) 0.27054(14) 0.0220(3) Uani 1 1 d . . . . .
H41 H 0.167220 0.633942 0.226057 0.026 Uiso 1 1 calc R U . . .
H42 H 0.183431 0.576524 0.321474 0.026 Uiso 1 1 calc R U . . .
C5 C 0.3541(2) 0.56354(7) 0.17913(13) 0.0195(3) Uani 1 1 d . . . . .
C6 C 0.2024(3) 0.52598(8) 0.10372(16) 0.0320(4) Uani 1 1 d . . . . .
H61 H 0.122128 0.555689 0.055037 0.048 Uiso 1 1 calc R U . . .
H62 H 0.125728 0.501968 0.157867 0.048 Uiso 1 1 calc R U . . .
H63 H 0.262323 0.496290 0.050110 0.048 Uiso 1 1 calc R U . . .
C7 C 0.500000 0.52045(10) 0.250000 0.0238(4) Uani 1 2 d S T P B .
N1 N 0.38950(16) 0.64206(6) 0.34883(11) 0.0180(2) Uani 1 1 d . . . . .
O2 O 0.5781(2) 0.48251(6) 0.16143(11) 0.0348(3) Uani 1 1 d . . . . .
H2 H 0.584(6) 0.447(2) 0.202(4) 0.027(10) Uiso 0.5 1 d . . P A 1
O3 O 0.7619(3) 0.44869(11) 0.2012(2) 0.0251(5) Uani 0.5 1 d . . P B 2
H3 H 0.716(7) 0.411(2) 0.218(5) 0.053(14) Uiso 0.5 1 d . . P C 2
O4 O 0.58226(19) 0.34151(6) 0.21546(12) 0.0353(3) Uani 1 1 d D . . . .
H4 H 0.647(3) 0.3155(11) 0.257(2) 0.062(8) Uiso 1 1 d D . . . .

loop_
_atom_site_aniso_label
_atom_site_aniso_U_11
_atom_site_aniso_U_22
_atom_site_aniso_U_33
_atom_site_aniso_U_23
_atom_site_aniso_U_13
_atom_site_aniso_U_12
Cl1 0.0387(2) 0.01757(18) 0.0345(2) -0.00496(14) -0.00003(16) -0.00097(15)
O1 0.0241(5) 0.0237(5) 0.0306(6) -0.0011(4) -0.0055(4) 0.0061(4)
C1 0.0234(7) 0.0172(6) 0.0217(7) -0.0033(5) 0.0009(5) -0.0003(5)
C2 0.0174(6) 0.0193(6) 0.0179(7) -0.0020(5) 0.0041(5) -0.0002(5)
C3 0.0185(6) 0.0177(6) 0.0207(7) -0.0026(5) -0.0004(5) 0.0024(5)
C4 0.0156(6) 0.0250(7) 0.0256(7) -0.0075(6) 0.0030(5) -0.0058(5)
C5 0.0226(7) 0.0157(6) 0.0206(7) -0.0023(5) 0.0044(5) -0.0053(5)
C6 0.0366(9) 0.0291(8) 0.0312(9) -0.0115(7) 0.0089(7) -0.0188(7)
C7 0.0398(12) 0.0141(9) 0.0185(10) 0.000 0.0085(9) 0.000
N1 0.0127(5) 0.0186(6) 0.0226(6) -0.0049(4) 0.0000(4) 0.0007(4)
O2 0.0534(8) 0.0259(6) 0.0234(6) -0.0065(5) -0.0075(5) 0.0222(6)
O3 0.0182(10) 0.0192(10) 0.0376(13) -0.0003(9) 0.0008(9) 0.0049(8)
O4 0.0325(7) 0.0342(7) 0.0401(7) 0.0164(6) 0.0103(6) 0.0104(5)

loop_
_atom_type_symbol
_atom_type_description
_atom_type_scat_dispersion_real
_atom_type_scat_dispersion_imag
_atom_type_scat_source
C C 0.0033 0.0016 'International Tables Vol C Tables 4.2.6.8 and 6.1.1.4'
H H 0.0000 0.0000 'International Tables Vol C Tables 4.2.6.8 and 6.1.1.4'
Cl Cl 0.1484 0.1585 'International Tables Vol C Tables 4.2.6.8 and 6.1.1.4'
N N 0.0061 0.0033 'International Tables Vol C Tables 4.2.6.8 and 6.1.1.4'
O O 0.0106 0.0060 'International Tables Vol C Tables 4.2.6.8 and 6.1.1.4'

loop_
_geom_angle_atom_site_label_1
_geom_angle_atom_site_label_2
_geom_angle_atom_site_label_3
_geom_angle
_geom_angle_site_symmetry_1
_geom_angle_site_symmetry_3
_geom_angle_publ_flag
C2 C1 Cl1 111.57(10) . . ?
C2 C1 H11 109.3 . . ?
Cl1 C1 H11 109.3 . . ?
C2 C1 H12 109.3 . . ?
Cl1 C1 H12 109.3 . . ?
H11 C1 H12 108.0 . . ?
O1 C2 N1 122.14(13) . . ?
O1 C2 C1 121.45(13) . . ?
N1 C2 C1 116.40(12) . . ?
N1 C3 C5 112.23(12) . 2_655 ?
N1 C3 H31 109.2 . . ?
C5 C3 H31 109.2 2_655 . ?
N1 C3 H32 109.2 . . ?
C5 C3 H32 109.2 2_655 . ?
H31 C3 H32 107.9 . . ?
N1 C4 C5 112.66(11) . . ?
N1 C4 H41 109.1 . . ?
C5 C4 H41 109.1 . . ?
N1 C4 H42 109.1 . . ?
C5 C4 H42 109.1 . . ?
H41 C4 H42 107.8 . . ?
C4 C5 C6 108.08(12) . . ?
C4 C5 C3 111.41(12) . 2_655 ?
C6 C5 C3 106.95(12) . 2_655 ?
C4 C5 C7 108.28(11) . . ?
C6 C5 C7 113.43(13) . . ?
C3 C5 C7 108.73(11) 2_655 . ?
C5 C6 H61 109.5 . . ?
C5 C6 H62 109.5 . . ?
H61 C6 H62 109.5 . . ?
C5 C6 H63 109.5 . . ?
H61 C6 H63 109.5 . . ?
H62 C6 H63 109.5 . . ?
O2 C7 O2 111.31(18) . 2_655 ?
O2 C7 C5 105.18(7) . . ?
O2 C7 C5 113.37(8) 2_655 . ?
O2 C7 C5 113.37(8) . 2_655 ?
O2 C7 C5 105.19(7) 2_655 2_655 ?
C5 C7 C5 108.58(16) . 2_655 ?
C2 N1 C4 119.56(12) . . ?
C2 N1 C3 125.59(12) . . ?
C4 N1 C3 114.83(11) . . ?
C7 O2 O3 115.87(12) . . ?
C7 O2 H2 97(3) . . ?
O2 O3 H3 99(3) . . ?
O4 O4 H4 98.7(19) 2_655 . ?

loop_
_geom_bond_atom_site_label_1
_geom_bond_atom_site_label_2
_geom_bond_distance
_geom_bond_site_symmetry_2
_geom_bond_publ_flag
Cl1 C1 1.7726(15) . ?
O1 C2 1.2338(18) . ?
C1 C2 1.522(2) . ?
C1 H11 0.9900 . ?
C1 H12 0.9900 . ?
C2 N1 1.3395(18) . ?
C3 N1 1.4660(18) . ?
C3 C5 1.5411(19) 2_655 ?
C3 H31 0.9900 . ?
C3 H32 0.9900 . ?
C4 N1 1.4650(18) . ?
C4 C5 1.535(2) . ?
C4 H41 0.9900 . ?
C4 H42 0.9900 . ?
C5 C6 1.535(2) . ?
C5 C7 1.5473(19) . ?
C6 H61 0.9800 . ?
C6 H62 0.9800 . ?
C6 H63 0.9800 . ?
C7 O2 1.4093(16) . ?
C7 O2 1.4093(16) 2_655 ?
O2 O3 1.527(2) . ?
O2 H2 0.87(4) . ?
O3 H3 0.89(5) . ?
O4 O4 1.448(2) 2_655 ?
O4 H4 0.829(17) . ?

loop_
_geom_hbond_atom_site_label_D
_geom_hbond_atom_site_label_H
_geom_hbond_atom_site_label_A
_geom_hbond_distance_DH
_geom_hbond_distance_HA
_geom_hbond_distance_DA
_geom_hbond_angle_DHA
_geom_hbond_site_symmetry_A
_geom_hbond_publ_flag
O2 H2^a O4 0.87(4) 2.22(4) 3.0145(18) 152(4) . yes
O3^b H3^b O4 0.89(5) 1.73(5) 2.597(3) 164(5) . yes
O4 H4 O1 0.829(17) 1.882(19) 2.6561(16) 155(3) 3_545 yes

loop_
_geom_torsion_atom_site_label_1
_geom_torsion_atom_site_label_2
_geom_torsion_atom_site_label_3
_geom_torsion_atom_site_label_4
_geom_torsion
_geom_torsion_site_symmetry_1
_geom_torsion_site_symmetry_2
_geom_torsion_site_symmetry_3
_geom_torsion_site_symmetry_4
_geom_torsion_publ_flag
Cl1 C1 C2 O1 -4.38(18) . . . . ?
Cl1 C1 C2 N1 175.15(10) . . . . ?
N1 C4 C5 C6 179.24(13) . . . . ?
N1 C4 C5 C3 -63.55(17) . . . 2_655 ?
N1 C4 C5 C7 55.98(16) . . . . ?
C4 C5 C7 O2 177.67(12) . . . . ?
C6 C5 C7 O2 57.71(15) . . . . ?
C3 C5 C7 O2 -61.13(15) 2_655 . . . ?
C4 C5 C7 O2 55.84(16) . . . 2_655 ?
C6 C5 C7 O2 -64.12(16) . . . 2_655 ?
C3 C5 C7 O2 177.04(12) 2_655 . . 2_655 ?
C4 C5 C7 C5 -60.67(9) . . . 2_655 ?
C6 C5 C7 C5 179.37(14) . . . 2_655 ?
C3 C5 C7 C5 60.53(9) 2_655 . . 2_655 ?
O1 C2 N1 C4 -1.2(2) . . . . ?
C1 C2 N1 C4 179.30(12) . . . . ?
O1 C2 N1 C3 177.50(14) . . . . ?
C1 C2 N1 C3 -2.0(2) . . . . ?
C5 C4 N1 C2 126.68(14) . . . . ?
C5 C4 N1 C3 -52.13(17) . . . . ?
C5 C3 N1 C2 -127.23(14) 2_655 . . . ?
C5 C3 N1 C4 51.49(16) 2_655 . . . ?
O2 C7 O2 O3 -72.94(13) 2_655 . . . ?
C5 C7 O2 O3 163.89(14) . . . . ?
C5 C7 O2 O3 45.4(2) 2_655 . . . ?
